data_7245992
loop_
_publ_author_name
'Fan, Chuanbin'
'Huang, Guimei'
'Xing, Zhiyong'
'Wang, Junli'
'Pang, Yaqin'
'Huang, Qingping'
'Huang, Shifu'
'Zong, Ziao'
'Guo, Feng'

_publ_section_title
;
 Three multi-responsive luminescent Zn-CPs for the detection of
 antibiotics/cations/anions in aqueous media
;
_journal_issue 4
_journal_name_full CrystEngComm
_journal_page_first 593
_journal_page_last 600
_journal_paper_doi 10.1039/D2CE01507B
_journal_volume 25
_journal_year 2023
_chemical_formula_moiety '2(C46 H30 N4 O7 Zn)'
_chemical_formula_sum 'C92 H60 N8 O14 Zn2'
_chemical_formula_weight 1632.22
_space_group_crystal_system triclinic
_space_group_IT_number 2
_space_group_name_Hall '-P 1'
_space_group_name_H-M_alt 'P -1'
_atom_sites_solution_hydrogens geom
_audit_creation_date 2020-05-30
_audit_creation_method
;
Olex2 1.2
(compiled 2018.05.29 svn.r3508 for OlexSys, GUI svn.r5506)
;
_audit_update_record
;
2022-11-03 deposited with the CCDC.	2022-12-09 downloaded from the CCDC.
;
_cell_angle_alpha 115.1930(10)
_cell_angle_beta 101.9250(10)
_cell_angle_gamma 92.7300(10)
_cell_formula_units_Z 2
_cell_length_a 15.2073(6)
_cell_length_b 15.9899(6)
_cell_length_c 17.3921(7)
_cell_measurement_reflns_used 8299
_cell_measurement_temperature 170
_cell_measurement_theta_max 25.648
_cell_measurement_theta_min 2.348
_cell_volume 3700.1(3)
_computing_cell_refinement 'SAINT V8.40A (?, 2016)'
_computing_data_reduction 'SAINT V8.40A (?, 2016)'
_computing_molecular_graphics 'Olex2 (Dolomanov et al., 2009)'
_computing_publication_material 'Olex2 (Dolomanov et al., 2009)'
_computing_structure_refinement 'ShelXL (Sheldrick, 2015)'
_computing_structure_solution 'SHELXT 2014/5 (Sheldrick, 2014)'
_diffrn_ambient_temperature 170.0
_diffrn_measured_fraction_theta_full 0.995
_diffrn_measured_fraction_theta_max 0.982
_diffrn_measurement_device_type 'D8 VENTURE '
_diffrn_measurement_method '\f and \w scans'
_diffrn_radiation_type MoK\a
_diffrn_radiation_wavelength 0.71073
_diffrn_reflns_av_R_equivalents 0.0605
_diffrn_reflns_av_unetI/netI 0.0783
_diffrn_reflns_Laue_measured_fraction_full 0.995
_diffrn_reflns_Laue_measured_fraction_max 0.982
_diffrn_reflns_limit_h_max 17
_diffrn_reflns_limit_h_min -19
_diffrn_reflns_limit_k_max 20
_diffrn_reflns_limit_k_min -19
_diffrn_reflns_limit_l_max 21
_diffrn_reflns_limit_l_min -21
_diffrn_reflns_number 42512
_diffrn_reflns_point_group_measured_fraction_full 0.995
_diffrn_reflns_point_group_measured_fraction_max 0.982
_diffrn_reflns_theta_full 25.242
_diffrn_reflns_theta_max 26.476
_diffrn_reflns_theta_min 1.927
_diffrn_standards_number 0
_exptl_absorpt_coefficient_mu 0.726
_exptl_absorpt_correction_T_max 0.7454
_exptl_absorpt_correction_T_min 0.7085
_exptl_absorpt_correction_type multi-scan
_exptl_absorpt_process_details
;
SADABS-2016/2 (Bruker,2016/2) was used for absorption correction.
wR2(int) was 0.0812 before and 0.0567 after correction.
The Ratio of minimum to maximum transmission is 0.9505.
The \l/2 correction factor is Not present.
;
_exptl_crystal_colour colourless
_exptl_crystal_colour_primary colourless
_exptl_crystal_density_diffrn 1.465
_exptl_crystal_description block
_exptl_crystal_F_000 1680
_exptl_crystal_size_max 0.15
_exptl_crystal_size_mid 0.12
_exptl_crystal_size_min 0.08
_refine_diff_density_max 1.049
_refine_diff_density_min -0.727
_refine_diff_density_rms 0.079
_refine_ls_extinction_method none
_refine_ls_goodness_of_fit_ref 1.055
_refine_ls_hydrogen_treatment constr
_refine_ls_matrix_type full
_refine_ls_number_parameters 1045
_refine_ls_number_reflns 15017
_refine_ls_number_restraints 0
_refine_ls_restrained_S_all 1.055
_refine_ls_R_factor_all 0.0977
_refine_ls_R_factor_gt 0.0551
_refine_ls_shift/su_max 0.002
_refine_ls_shift/su_mean 0.000
_refine_ls_structure_factor_coef Fsqd
_refine_ls_weighting_details 'w=1/[\s^2^(Fo^2^)+(0.0257P)^2^+4.8812P] where P=(Fo^2^+2Fc^2^)/3'
_refine_ls_weighting_scheme calc
_refine_ls_wR_factor_gt 0.0980
_refine_ls_wR_factor_ref 0.1188
_reflns_Friedel_coverage 0.000
_reflns_number_gt 10197
_reflns_number_total 15017
_reflns_threshold_expression 'I > 2\s(I)'
_cod_data_source_file d2ce01507b2.cif
_cod_data_source_block 3_0m
_cod_depositor_comments 'Adding full bibliography for 7245990--7245992.cif.'
_cod_database_code 7245992
_shelx_shelxl_version_number 2018/3
_shelx_space_group_comment
;
The symmetry employed for this shelxl refinement is uniquely defined
by the following loop, which should always be used as a source of
symmetry information in preference to the above space-group names.
They are only intended as comments.
;
_shelx_estimated_absorpt_t_max 0.944
_shelx_estimated_absorpt_t_min 0.899
_olex2_refinement_description
;
1. Fixed Uiso
 At 1.2 times of:
  All C(H) groups
2.a Aromatic/amide H refined with riding coordinates:
 C33(H33), C86(H86), C82(H82), C29(H29), C27(H27), C32(H32), C92(H92),
 C55(H55), C22(H22), C25(H25), C13(H13), C81(H81), C19(H19), C40(H40), C3(H3),
 C84(H84), C49(H49), C67(H67), C30(H30), C64(H64), C89(H89), C18(H18), C61(H61),
  C7(H7), C45(H45), C62(H62), C53(H53), C85(H85), C75(H75), C16(H16), C65(H65),
 C11(H11), C76(H76), C59(H59), C91(H91), C4(H4), C15(H15), C36(H36), C42(H42),
 C35(H35), C24(H24), C50(H50), C23(H23), C6(H6), C90(H90), C70(H70), C52(H52),
 C9(H9), C57(H57), C58(H58), C44(H44), C39(H39), C73(H73), C72(H72), C71(H71),
 C38(H38), C10(H10), C79(H79), C43(H43), C78(H78)
;
_olex2_submission_special_instructions 'No special instructions were received'

loop_
_space_group_symop_operation_xyz
'x, y, z'
'-x, -y, -z'

loop_
_atom_site_label
_atom_site_type_symbol
_atom_site_fract_x
_atom_site_fract_y
_atom_site_fract_z
_atom_site_U_iso_or_equiv
_atom_site_adp_type
_atom_site_occupancy
_atom_site_site_symmetry_order
_atom_site_calc_flag
_atom_site_refinement_flags_posn
_atom_site_refinement_flags_adp
_atom_site_refinement_flags_occupancy
_atom_site_disorder_assembly
_atom_site_disorder_group
Zn1 Zn 0.31944(3) 0.18535(3) 0.03913(3) 0.02402(11) Uani 1 1 d . . . . .
Zn2 Zn 0.83996(3) 0.70376(3) 0.58311(3) 0.02373(11) Uani 1 1 d . . . . .
O2 O 0.35522(17) 0.08664(16) 0.07295(15) 0.0291(6) Uani 1 1 d . . . . .
O8 O 0.14291(17) 0.40783(16) 0.39918(15) 0.0283(6) Uani 1 1 d . . . . .
O11 O 0.72324(16) 0.74586(17) 0.57063(16) 0.0330(6) Uani 1 1 d . . . . .
O6 O -0.19708(16) -0.21670(17) -0.04265(16) 0.0305(6) Uani 1 1 d . . . . .
O1 O 0.31118(17) 0.15028(17) 0.19799(16) 0.0329(6) Uani 1 1 d . . . . .
O7 O 0.19142(16) 0.34024(17) 0.27785(15) 0.0294(6) Uani 1 1 d . . . . .
O5 O -0.2041(2) -0.2598(2) 0.06142(19) 0.0465(8) Uani 1 1 d . . . . .
O10 O 0.38240(18) 0.93809(18) 0.51096(16) 0.0398(7) Uani 1 1 d . . . . .
N8 N 0.90809(19) -0.17371(19) -0.31540(19) 0.0258(7) Uani 1 1 d . . . . .
O12 O 0.68497(17) 0.67524(19) 0.42475(17) 0.0418(7) Uani 1 1 d . . . . .
O4 O 0.13768(17) -0.43907(19) -0.05390(16) 0.0390(7) Uani 1 1 d . . . . .
N2 N 0.42086(19) 0.42368(18) 0.26910(17) 0.0225(6) Uani 1 1 d . . . . .
O14 O 0.8171(2) 0.14046(18) 0.12497(17) 0.0467(8) Uani 1 1 d . . . . .
N4 N 0.3464(2) 1.1161(2) 0.92069(19) 0.0290(7) Uani 1 1 d . . . . .
N1 N 0.39067(19) 0.3076(2) 0.13346(18) 0.0265(7) Uani 1 1 d . . . . .
N7 N 0.91929(19) -0.05097(19) -0.18722(18) 0.0252(7) Uani 1 1 d . . . . .
O3 O 0.39222(19) -0.24017(18) 0.18737(18) 0.0457(8) Uani 1 1 d . . . . .
O9 O 0.12561(18) 0.72898(18) 0.27674(18) 0.0417(7) Uani 1 1 d . . . . .
O13 O 0.3736(2) 0.61127(18) 0.60717(17) 0.0487(8) Uani 1 1 d . . . . .
N5 N 0.8824(2) 0.6483(2) 0.47127(19) 0.0284(7) Uani 1 1 d . . . . .
N3 N 0.3460(2) 0.9851(2) 0.80289(19) 0.0296(7) Uani 1 1 d . . . . .
N6 N 0.8680(2) 0.5230(2) 0.34333(19) 0.0302(7) Uani 1 1 d . . . . .
C20 C -0.1674(2) -0.2556(2) 0.0060(2) 0.0260(8) Uani 1 1 d . . . . .
C33 C 0.3908(2) 0.4268(2) 0.4027(2) 0.0256(8) Uani 1 1 d . . . . .
H33 H 0.387944 0.360732 0.377618 0.031 Uiso 1 1 calc R . . . .
C28 C 0.4096(2) 0.4753(2) 0.3565(2) 0.0252(8) Uani 1 1 d . . . . .
C87 C 0.9782(2) -0.1055(2) -0.3027(2) 0.0240(8) Uani 1 1 d . . . . .
C83 C 0.8989(2) 0.0031(2) -0.1040(2) 0.0242(8) Uani 1 1 d . . . . .
C86 C 0.8753(2) -0.1382(2) -0.2456(2) 0.0245(8) Uani 1 1 d . . . . .
H86 H 0.826528 -0.169944 -0.237108 0.029 Uiso 1 1 calc R . . . .
C21 C 0.4642(2) 0.3706(2) 0.1443(2) 0.0249(8) Uani 1 1 d . . . . .
C26 C 0.4841(2) 0.4435(2) 0.2292(2) 0.0272(8) Uani 1 1 d . . . . .
C2 C 0.3527(2) -0.0015(2) 0.1524(2) 0.0259(8) Uani 1 1 d . . . . .
C82 C 0.8833(2) -0.0419(2) -0.0543(2) 0.0277(8) Uani 1 1 d . . . . .
H82 H 0.890683 -0.105705 -0.072767 0.033 Uiso 1 1 calc R . . . .
C29 C 0.4140(2) 0.5708(2) 0.3925(2) 0.0280(8) Uani 1 1 d . . . . .
H29 H 0.425458 0.603192 0.359893 0.034 Uiso 1 1 calc R . . . .
C47 C 0.1662(2) 0.4076(2) 0.3319(2) 0.0235(8) Uani 1 1 d . . . . .
C27 C 0.3667(2) 0.3425(2) 0.2085(2) 0.0261(8) Uani 1 1 d . . . . .
H27 H 0.317079 0.314151 0.219004 0.031 Uiso 1 1 calc R . . . .
C32 C 0.3762(2) 0.4746(2) 0.4848(2) 0.0295(8) Uani 1 1 d . . . . .
H32 H 0.361735 0.441738 0.516146 0.035 Uiso 1 1 calc R . . . .
C92 C 1.0351(2) -0.1055(3) -0.3562(3) 0.0318(9) Uani 1 1 d . . . . .
H92 H 1.030923 -0.157680 -0.411080 0.038 Uiso 1 1 calc R . . . .
C12 C 0.2145(2) -0.4245(3) 0.0120(2) 0.0297(8) Uani 1 1 d . . . . .
C41 C 0.3475(2) 1.0565(3) 0.7770(2) 0.0302(9) Uani 1 1 d . . . . .
C46 C 0.3482(2) 1.1378(2) 0.8514(2) 0.0270(8) Uani 1 1 d . . . . .
C48 C 0.1594(2) 0.4958(2) 0.3214(2) 0.0246(8) Uani 1 1 d . . . . .
C88 C 0.9852(2) -0.0278(2) -0.2225(2) 0.0268(8) Uani 1 1 d . . . . .
C1 C 0.3383(2) 0.0861(2) 0.1424(2) 0.0257(8) Uani 1 1 d . . . . .
C14 C 0.0668(2) -0.3896(2) -0.0337(2) 0.0270(8) Uani 1 1 d . . . . .
C55 C 0.2562(2) 0.8281(3) 0.3943(2) 0.0314(9) Uani 1 1 d . . . . .
H55 H 0.278844 0.776184 0.400118 0.038 Uiso 1 1 calc R . . . .
C22 C 0.5134(2) 0.3705(3) 0.0852(3) 0.0331(9) Uani 1 1 d . . . . .
H22 H 0.500041 0.321388 0.027097 0.040 Uiso 1 1 calc R . . . .
C25 C 0.5557(2) 0.5170(2) 0.2603(3) 0.0308(9) Uani 1 1 d . . . . .
H25 H 0.570587 0.565142 0.318913 0.037 Uiso 1 1 calc R . . . .
C13 C 0.2611(3) -0.3354(3) 0.0674(2) 0.0337(9) Uani 1 1 d . . . . .
H13 H 0.238435 -0.282002 0.064902 0.040 Uiso 1 1 calc R . . . .
C81 C 0.8571(2) 0.0067(2) 0.0222(2) 0.0276(8) Uani 1 1 d . . . . .
H81 H 0.844857 -0.023918 0.055986 0.033 Uiso 1 1 calc R . . . .
C19 C 0.0155(2) -0.3724(2) -0.0994(2) 0.0298(8) Uani 1 1 d . . . . .
H19 H 0.031170 -0.392381 -0.153982 0.036 Uiso 1 1 calc R . . . .
C40 C 0.3460(2) 1.0242(2) 0.8885(2) 0.0289(8) Uani 1 1 d . . . . .
H40 H 0.345622 0.990208 0.921874 0.035 Uiso 1 1 calc R . . . .
C66 C 0.6720(2) 0.7294(2) 0.4957(2) 0.0273(8) Uani 1 1 d . . . . .
C3 C 0.3239(2) -0.0154(3) 0.2175(2) 0.0310(9) Uani 1 1 d . . . . .
H3 H 0.295996 0.031228 0.255744 0.037 Uiso 1 1 calc R . . . .
C84 C 0.8916(2) 0.0967(2) -0.0761(2) 0.0308(9) Uani 1 1 d . . . . .
H84 H 0.903233 0.127201 -0.110173 0.037 Uiso 1 1 calc R . . . .
C49 C 0.1913(2) 0.5061(3) 0.2560(2) 0.0291(8) Uani 1 1 d . . . . .
H49 H 0.219386 0.458028 0.219604 0.035 Uiso 1 1 calc R . . . .
C63 C 0.5914(2) 0.7798(2) 0.4983(2) 0.0249(8) Uani 1 1 d . . . . .
C60 C 0.4475(2) 0.8796(2) 0.5016(2) 0.0290(8) Uani 1 1 d . . . . .
C54 C 0.1752(2) 0.8161(3) 0.3342(2) 0.0304(9) Uani 1 1 d . . . . .
C69 C 0.8694(2) 0.6005(3) 0.3256(2) 0.0303(9) Uani 1 1 d . . . . .
C67 C 0.8755(3) 0.5559(3) 0.4299(2) 0.0306(9) Uani 1 1 d . . . . .
H67 H 0.875800 0.516857 0.458625 0.037 Uiso 1 1 calc R . . . .
C17 C -0.0830(2) -0.2995(2) -0.0069(2) 0.0225(7) Uani 1 1 d . . . . .
C30 C 0.4019(3) 0.6203(2) 0.4766(2) 0.0316(9) Uani 1 1 d . . . . .
H30 H 0.406612 0.686542 0.502444 0.038 Uiso 1 1 calc R . . . .
C64 C 0.5697(2) 0.8321(2) 0.5772(2) 0.0285(8) Uani 1 1 d . . . . .
H64 H 0.604509 0.833715 0.630046 0.034 Uiso 1 1 calc R . . . .
C89 C 1.0500(2) 0.0508(3) -0.1914(3) 0.0319(9) Uani 1 1 d . . . . .
H89 H 1.055257 0.102819 -0.136170 0.038 Uiso 1 1 calc R . . . .
C74 C 0.8574(2) 0.4254(3) 0.2837(2) 0.0301(8) Uani 1 1 d . . . . .
C37 C 0.3525(2) 0.8886(2) 0.7508(2) 0.0288(8) Uani 1 1 d . . . . .
C18 C -0.0585(2) -0.3262(2) -0.0856(2) 0.0267(8) Uani 1 1 d . . . . .
H18 H -0.092640 -0.312660 -0.130166 0.032 Uiso 1 1 calc R . . . .
C61 C 0.4673(2) 0.8266(2) 0.4225(2) 0.0293(8) Uani 1 1 d . . . . .
H61 H 0.432113 0.824639 0.369605 0.035 Uiso 1 1 calc R . . . .
C31 C 0.3828(2) 0.5715(2) 0.5217(2) 0.0292(8) Uani 1 1 d . . . . .
C7 C 0.3938(3) -0.0700(3) 0.0976(3) 0.0353(9) Uani 1 1 d . . . . .
H7 H 0.413738 -0.061700 0.052663 0.042 Uiso 1 1 calc R . . . .
C45 C 0.3509(3) 1.2238(3) 0.8481(3) 0.0361(9) Uani 1 1 d . . . . .
H45 H 0.352007 1.280585 0.898152 0.043 Uiso 1 1 calc R . . . .
C62 C 0.5388(2) 0.7767(2) 0.4213(2) 0.0274(8) Uani 1 1 d . . . . .
H62 H 0.552425 0.739550 0.366969 0.033 Uiso 1 1 calc R . . . .
C53 C 0.1196(3) 0.5671(2) 0.3743(2) 0.0308(9) Uani 1 1 d . . . . .
H53 H 0.098878 0.561685 0.420167 0.037 Uiso 1 1 calc R . . . .
C85 C 0.8671(3) 0.1460(3) 0.0020(2) 0.0337(9) Uani 1 1 d . . . . .
H85 H 0.863226 0.210693 0.022417 0.040 Uiso 1 1 calc R . . . .
C56 C 0.3032(2) 0.9176(3) 0.4454(2) 0.0300(8) Uani 1 1 d . . . . .
C75 C 0.9216(3) 0.3723(3) 0.2974(2) 0.0336(9) Uani 1 1 d . . . . .
H75 H 0.974750 0.400781 0.344347 0.040 Uiso 1 1 calc R . . . .
C16 C -0.0307(2) -0.3172(3) 0.0581(2) 0.0318(9) Uani 1 1 d . . . . .
H16 H -0.046992 -0.298763 0.112267 0.038 Uiso 1 1 calc R . . . .
C68 C 0.8786(2) 0.6779(2) 0.4060(2) 0.0269(8) Uani 1 1 d . . . . .
C65 C 0.4973(2) 0.8820(3) 0.5791(2) 0.0332(9) Uani 1 1 d . . . . .
H65 H 0.482011 0.917438 0.632972 0.040 Uiso 1 1 calc R . . . .
C34 C 0.3671(3) 0.7052(3) 0.6507(2) 0.0344(9) Uani 1 1 d . . . . .
C11 C 0.2461(3) -0.5027(3) 0.0144(3) 0.0366(9) Uani 1 1 d . . . . .
H11 H 0.213440 -0.563426 -0.024376 0.044 Uiso 1 1 calc R . . . .
C76 C 0.9089(3) 0.2774(3) 0.2427(3) 0.0363(9) Uani 1 1 d . . . . .
H76 H 0.952679 0.240316 0.252532 0.044 Uiso 1 1 calc R . . . .
C59 C 0.1405(3) 0.8910(3) 0.3260(3) 0.0381(10) Uani 1 1 d . . . . .
H59 H 0.084458 0.881764 0.285039 0.046 Uiso 1 1 calc R . . . .
C91 C 1.0981(3) -0.0254(3) -0.3254(3) 0.0384(10) Uani 1 1 d . . . . .
H91 H 1.136849 -0.022271 -0.360781 0.046 Uiso 1 1 calc R . . . .
C80 C 0.8485(2) 0.1000(3) 0.0496(2) 0.0305(9) Uani 1 1 d . . . . .
C4 C 0.3352(3) -0.0956(3) 0.2277(2) 0.0358(9) Uani 1 1 d . . . . .
H4 H 0.314630 -0.104667 0.272028 0.043 Uiso 1 1 calc R . . . .
C51 C 0.1412(2) 0.6535(3) 0.2948(3) 0.0327(9) Uani 1 1 d . . . . .
C15 C 0.0448(2) -0.3613(3) 0.0456(2) 0.0330(9) Uani 1 1 d . . . . .
H15 H 0.081062 -0.371923 0.091146 0.040 Uiso 1 1 calc R . . . .
C36 C 0.4220(3) 0.8498(3) 0.7798(2) 0.0340(9) Uani 1 1 d . . . . .
H36 H 0.465237 0.886042 0.834149 0.041 Uiso 1 1 calc R . . . .
C42 C 0.3471(3) 1.0548(3) 0.6965(3) 0.0414(10) Uani 1 1 d . . . . .
H42 H 0.345660 0.998271 0.646072 0.050 Uiso 1 1 calc R . . . .
C8 C 0.3419(3) -0.3261(3) 0.1270(3) 0.0331(9) Uani 1 1 d . . . . .
C35 C 0.4292(3) 0.7574(3) 0.7296(3) 0.0385(10) Uani 1 1 d . . . . .
H35 H 0.477110 0.729932 0.749805 0.046 Uiso 1 1 calc R . . . .
C24 C 0.6033(3) 0.5148(3) 0.2000(3) 0.0378(10) Uani 1 1 d . . . . .
H24 H 0.652427 0.563473 0.217971 0.045 Uiso 1 1 calc R . . . .
C50 C 0.1828(3) 0.5852(3) 0.2431(3) 0.0338(9) Uani 1 1 d . . . . .
H50 H 0.205712 0.591975 0.198895 0.041 Uiso 1 1 calc R . . . .
C5 C 0.3765(3) -0.1620(3) 0.1729(3) 0.0359(9) Uani 1 1 d . . . . .
C77 C 0.8327(3) 0.2371(3) 0.1741(2) 0.0361(9) Uani 1 1 d . . . . .
C23 C 0.5822(3) 0.4441(3) 0.1138(3) 0.0405(10) Uani 1 1 d . . . . .
H23 H 0.615765 0.446896 0.074314 0.049 Uiso 1 1 calc R . . . .
C6 C 0.4062(3) -0.1507(3) 0.1077(3) 0.0420(10) Uani 1 1 d . . . . .
H6 H 0.434687 -0.197352 0.070164 0.050 Uiso 1 1 calc R . . . .
C90 C 1.1060(3) 0.0501(3) -0.2442(3) 0.0371(10) Uani 1 1 d . . . . .
H90 H 1.151447 0.102608 -0.224687 0.045 Uiso 1 1 calc R . . . .
C70 C 0.8633(3) 0.6087(3) 0.2481(3) 0.0417(10) Uani 1 1 d . . . . .
H70 H 0.858343 0.555929 0.193482 0.050 Uiso 1 1 calc R . . . .
C52 C 0.1095(3) 0.6464(3) 0.3615(3) 0.0372(10) Uani 1 1 d . . . . .
H52 H 0.081549 0.694781 0.397654 0.045 Uiso 1 1 calc R . . . .
C9 C 0.3747(3) -0.4033(3) 0.1308(3) 0.0413(10) Uani 1 1 d . . . . .
H9 H 0.429900 -0.396371 0.171763 0.050 Uiso 1 1 calc R . . . .
C57 C 0.2706(3) 0.9934(3) 0.4385(3) 0.0391(10) Uani 1 1 d . . . . .
H57 H 0.303707 1.054595 0.474377 0.047 Uiso 1 1 calc R . . . .
C58 C 0.1889(3) 0.9798(3) 0.3786(3) 0.0447(11) Uani 1 1 d . . . . .
H58 H 0.165950 1.031972 0.373744 0.054 Uiso 1 1 calc R . . . .
C44 C 0.3521(3) 1.2212(3) 0.7680(3) 0.0493(12) Uani 1 1 d . . . . .
H44 H 0.355180 1.278401 0.763493 0.059 Uiso 1 1 calc R . . . .
C39 C 0.2978(3) 0.7441(3) 0.6215(3) 0.0507(12) Uani 1 1 d . . . . .
H39 H 0.255033 0.707762 0.566857 0.061 Uiso 1 1 calc R . . . .
C73 C 0.8814(3) 0.7675(3) 0.4121(3) 0.0389(10) Uani 1 1 d . . . . .
H73 H 0.887729 0.820747 0.466745 0.047 Uiso 1 1 calc R . . . .
C72 C 0.8748(3) 0.7757(3) 0.3363(3) 0.0500(12) Uani 1 1 d . . . . .
H72 H 0.876965 0.836091 0.338290 0.060 Uiso 1 1 calc R . . . .
C71 C 0.8648(3) 0.6972(3) 0.2553(3) 0.0487(12) Uani 1 1 d . . . . .
H71 H 0.858838 0.705919 0.203907 0.058 Uiso 1 1 calc R . . . .
C38 C 0.2900(3) 0.8364(3) 0.6715(3) 0.0490(12) Uani 1 1 d . . . . .
H38 H 0.241878 0.863586 0.651271 0.059 Uiso 1 1 calc R . . . .
C10 C 0.3262(3) -0.4909(3) 0.0741(3) 0.0447(11) Uani 1 1 d . . . . .
H10 H 0.348702 -0.544368 0.076565 0.054 Uiso 1 1 calc R . . . .
C79 C 0.7823(3) 0.3851(3) 0.2140(3) 0.0571(14) Uani 1 1 d . . . . .
H79 H 0.739058 0.422468 0.203428 0.069 Uiso 1 1 calc R . . . .
C43 C 0.3488(3) 1.1392(3) 0.6941(3) 0.0521(12) Uani 1 1 d . . . . .
H43 H 0.347766 1.141408 0.640197 0.062 Uiso 1 1 calc R . . . .
C78 C 0.7694(3) 0.2905(3) 0.1593(3) 0.0604(14) Uani 1 1 d . . . . .
H78 H 0.716973 0.262325 0.111550 0.073 Uiso 1 1 calc R . . . .

loop_
_atom_site_aniso_label
_atom_site_aniso_U_11
_atom_site_aniso_U_22
_atom_site_aniso_U_33
_atom_site_aniso_U_23
_atom_site_aniso_U_13
_atom_site_aniso_U_12
Zn1 0.0284(2) 0.0183(2) 0.0222(2) 0.00512(18) 0.00784(17) 0.00647(17)
Zn2 0.0300(2) 0.0193(2) 0.0215(2) 0.00757(18) 0.00841(17) 0.00655(17)
O2 0.0377(15) 0.0277(14) 0.0268(14) 0.0140(12) 0.0125(11) 0.0114(11)
O8 0.0390(15) 0.0253(14) 0.0256(13) 0.0143(11) 0.0109(11) 0.0090(11)
O11 0.0322(14) 0.0360(15) 0.0256(14) 0.0110(12) 0.0008(11) 0.0119(12)
O6 0.0300(14) 0.0303(14) 0.0347(15) 0.0170(13) 0.0087(11) 0.0107(11)
O1 0.0382(15) 0.0257(14) 0.0332(15) 0.0092(12) 0.0134(12) 0.0103(12)
O7 0.0355(14) 0.0249(14) 0.0265(14) 0.0086(12) 0.0108(12) 0.0080(11)
O5 0.0514(18) 0.059(2) 0.0518(18) 0.0355(16) 0.0298(15) 0.0280(15)
O10 0.0385(16) 0.0326(15) 0.0302(15) 0.0017(13) -0.0030(12) 0.0136(13)
N8 0.0230(15) 0.0215(16) 0.0289(17) 0.0075(14) 0.0064(13) 0.0038(13)
O12 0.0335(15) 0.0466(18) 0.0280(15) 0.0031(14) 0.0019(12) 0.0093(13)
O4 0.0311(15) 0.0431(17) 0.0298(15) 0.0048(13) 0.0032(12) 0.0191(13)
N2 0.0259(15) 0.0162(15) 0.0204(15) 0.0038(13) 0.0055(12) 0.0024(12)
O14 0.077(2) 0.0266(15) 0.0322(16) 0.0051(13) 0.0226(15) 0.0075(15)
N4 0.0379(18) 0.0239(17) 0.0243(16) 0.0081(14) 0.0106(14) 0.0103(14)
N1 0.0266(16) 0.0253(16) 0.0250(16) 0.0082(14) 0.0073(13) 0.0051(13)
N7 0.0261(16) 0.0185(15) 0.0256(16) 0.0064(13) 0.0041(13) -0.0008(12)
O3 0.0529(18) 0.0310(16) 0.0456(17) 0.0223(14) -0.0134(14) 0.0006(13)
O9 0.0427(16) 0.0277(15) 0.0499(17) 0.0250(14) -0.0128(13) -0.0044(12)
O13 0.094(2) 0.0253(15) 0.0261(15) 0.0065(13) 0.0227(16) 0.0146(15)
N5 0.0420(19) 0.0234(16) 0.0240(16) 0.0113(14) 0.0136(14) 0.0136(14)
N3 0.0374(18) 0.0278(17) 0.0233(16) 0.0085(14) 0.0120(14) 0.0116(14)
N6 0.0396(19) 0.0247(17) 0.0236(16) 0.0060(14) 0.0121(14) 0.0096(14)
C20 0.0276(19) 0.0210(19) 0.0239(19) 0.0061(16) 0.0042(16) 0.0025(15)
C33 0.0287(19) 0.0170(18) 0.0242(19) 0.0050(16) 0.0022(15) 0.0026(15)
C28 0.0231(18) 0.0211(19) 0.0248(19) 0.0057(16) 0.0035(15) 0.0009(15)
C87 0.0196(17) 0.027(2) 0.029(2) 0.0162(17) 0.0044(15) 0.0069(15)
C83 0.0249(18) 0.0176(18) 0.0217(18) 0.0041(15) -0.0001(15) 0.0007(14)
C86 0.0284(19) 0.0158(18) 0.0264(19) 0.0071(16) 0.0060(16) 0.0028(15)
C21 0.0227(18) 0.0229(19) 0.0269(19) 0.0090(16) 0.0057(15) 0.0072(15)
C26 0.0239(18) 0.028(2) 0.032(2) 0.0163(18) 0.0049(16) 0.0060(15)
C2 0.0240(18) 0.027(2) 0.0228(18) 0.0095(16) 0.0005(15) 0.0024(15)
C82 0.030(2) 0.0184(18) 0.030(2) 0.0095(16) 0.0032(16) 0.0020(15)
C29 0.031(2) 0.0213(19) 0.026(2) 0.0077(16) 0.0028(16) 0.0006(16)
C47 0.0185(17) 0.029(2) 0.0210(18) 0.0117(17) -0.0002(14) 0.0000(15)
C27 0.0264(19) 0.0198(19) 0.027(2) 0.0051(16) 0.0087(16) 0.0025(15)
C32 0.033(2) 0.0210(19) 0.032(2) 0.0099(17) 0.0059(17) 0.0025(16)
C92 0.032(2) 0.033(2) 0.036(2) 0.0189(19) 0.0129(17) 0.0118(17)
C12 0.0260(19) 0.034(2) 0.032(2) 0.0160(18) 0.0097(16) 0.0125(17)
C41 0.030(2) 0.033(2) 0.029(2) 0.0129(18) 0.0124(16) 0.0076(17)
C46 0.0276(19) 0.029(2) 0.028(2) 0.0149(17) 0.0096(16) 0.0054(16)
C48 0.0231(18) 0.0220(19) 0.0245(19) 0.0081(16) 0.0030(15) 0.0016(15)
C88 0.0221(18) 0.025(2) 0.035(2) 0.0172(18) 0.0022(15) 0.0011(15)
C1 0.0246(19) 0.024(2) 0.0242(19) 0.0081(17) 0.0041(15) 0.0027(15)
C14 0.0278(19) 0.0235(19) 0.0250(19) 0.0074(16) 0.0040(15) 0.0046(15)
C55 0.031(2) 0.032(2) 0.035(2) 0.0198(19) 0.0027(17) 0.0065(17)
C22 0.032(2) 0.034(2) 0.033(2) 0.0119(19) 0.0134(17) 0.0117(18)
C25 0.0251(19) 0.023(2) 0.042(2) 0.0151(18) 0.0025(17) 0.0047(16)
C13 0.038(2) 0.030(2) 0.037(2) 0.0194(19) 0.0064(18) 0.0146(18)
C81 0.0284(19) 0.026(2) 0.0238(19) 0.0093(17) 0.0016(15) 0.0021(16)
C19 0.033(2) 0.028(2) 0.0221(19) 0.0061(17) 0.0057(16) 0.0092(17)
C40 0.037(2) 0.025(2) 0.025(2) 0.0089(17) 0.0105(16) 0.0104(16)
C66 0.0270(19) 0.023(2) 0.024(2) 0.0071(17) 0.0009(16) -0.0031(15)
C3 0.031(2) 0.028(2) 0.0242(19) 0.0056(17) 0.0017(16) 0.0012(16)
C84 0.038(2) 0.023(2) 0.027(2) 0.0111(17) 0.0001(17) -0.0021(16)
C49 0.031(2) 0.029(2) 0.025(2) 0.0106(17) 0.0061(16) 0.0032(16)
C63 0.0257(18) 0.0221(19) 0.0227(19) 0.0083(16) 0.0027(15) -0.0014(15)
C60 0.0259(19) 0.023(2) 0.034(2) 0.0108(17) 0.0014(16) 0.0051(16)
C54 0.030(2) 0.031(2) 0.035(2) 0.0214(18) 0.0028(17) 0.0043(17)
C69 0.030(2) 0.035(2) 0.029(2) 0.0148(18) 0.0116(16) 0.0082(17)
C67 0.041(2) 0.030(2) 0.024(2) 0.0126(17) 0.0141(17) 0.0126(17)
C17 0.0259(18) 0.0150(17) 0.0242(19) 0.0077(15) 0.0038(15) 0.0012(14)
C30 0.040(2) 0.0165(19) 0.029(2) 0.0043(17) 0.0029(17) 0.0028(16)
C64 0.030(2) 0.027(2) 0.0223(19) 0.0099(17) -0.0026(16) 0.0023(16)
C89 0.029(2) 0.027(2) 0.036(2) 0.0162(18) -0.0027(17) -0.0017(16)
C74 0.032(2) 0.030(2) 0.0226(19) 0.0054(17) 0.0069(16) 0.0096(17)
C37 0.032(2) 0.026(2) 0.0248(19) 0.0048(17) 0.0119(16) 0.0105(16)
C18 0.030(2) 0.028(2) 0.0208(18) 0.0113(16) 0.0014(15) 0.0059(16)
C61 0.029(2) 0.030(2) 0.025(2) 0.0121(17) 0.0014(16) 0.0003(16)
C31 0.035(2) 0.027(2) 0.0155(17) 0.0012(16) 0.0028(15) 0.0056(17)
C7 0.042(2) 0.031(2) 0.039(2) 0.0176(19) 0.0149(19) 0.0122(18)
C45 0.038(2) 0.032(2) 0.039(2) 0.0144(19) 0.0140(19) 0.0039(18)
C62 0.0285(19) 0.028(2) 0.0262(19) 0.0120(17) 0.0084(16) 0.0012(16)
C53 0.039(2) 0.027(2) 0.029(2) 0.0145(17) 0.0103(17) 0.0033(17)
C85 0.047(2) 0.0169(19) 0.026(2) 0.0027(17) 0.0020(18) 0.0008(17)
C56 0.029(2) 0.029(2) 0.028(2) 0.0108(17) 0.0027(16) 0.0069(16)
C75 0.033(2) 0.035(2) 0.028(2) 0.0124(19) 0.0026(17) 0.0085(18)
C16 0.030(2) 0.044(2) 0.026(2) 0.0181(19) 0.0099(16) 0.0099(18)
C68 0.030(2) 0.029(2) 0.0253(19) 0.0127(17) 0.0122(16) 0.0092(16)
C65 0.033(2) 0.035(2) 0.0212(19) 0.0048(17) 0.0021(16) 0.0057(17)
C34 0.053(3) 0.026(2) 0.024(2) 0.0073(17) 0.0134(18) 0.0125(19)
C11 0.037(2) 0.027(2) 0.045(2) 0.0156(19) 0.0091(19) 0.0067(17)
C76 0.043(2) 0.027(2) 0.043(2) 0.018(2) 0.010(2) 0.0175(18)
C59 0.031(2) 0.036(2) 0.049(3) 0.025(2) -0.0009(19) 0.0097(18)
C91 0.032(2) 0.045(3) 0.053(3) 0.032(2) 0.017(2) 0.0091(19)
C80 0.033(2) 0.026(2) 0.024(2) 0.0062(17) 0.0010(16) 0.0038(16)
C4 0.040(2) 0.036(2) 0.028(2) 0.0159(19) -0.0012(18) -0.0003(19)
C51 0.025(2) 0.033(2) 0.039(2) 0.024(2) -0.0073(17) -0.0052(17)
C15 0.030(2) 0.045(2) 0.029(2) 0.0203(19) 0.0051(17) 0.0135(18)
C36 0.034(2) 0.031(2) 0.027(2) 0.0053(18) 0.0025(17) 0.0071(17)
C42 0.047(3) 0.054(3) 0.031(2) 0.021(2) 0.0200(19) 0.011(2)
C8 0.033(2) 0.028(2) 0.038(2) 0.0171(19) 0.0038(18) 0.0055(17)
C35 0.045(2) 0.029(2) 0.034(2) 0.0087(19) 0.0054(19) 0.0159(19)
C24 0.024(2) 0.037(2) 0.061(3) 0.029(2) 0.0123(19) 0.0027(17)
C50 0.031(2) 0.038(2) 0.036(2) 0.023(2) 0.0042(17) 0.0022(18)
C5 0.038(2) 0.028(2) 0.038(2) 0.0180(19) -0.0041(18) 0.0013(18)
C77 0.051(3) 0.026(2) 0.024(2) 0.0034(17) 0.0099(18) 0.0079(19)
C23 0.031(2) 0.044(3) 0.052(3) 0.023(2) 0.018(2) 0.0100(19)
C6 0.053(3) 0.032(2) 0.041(2) 0.014(2) 0.015(2) 0.016(2)
C90 0.027(2) 0.035(2) 0.051(3) 0.026(2) 0.0004(19) -0.0009(17)
C70 0.052(3) 0.047(3) 0.026(2) 0.014(2) 0.0155(19) 0.014(2)
C52 0.042(2) 0.026(2) 0.041(2) 0.0132(19) 0.0097(19) 0.0057(18)
C9 0.034(2) 0.036(2) 0.054(3) 0.026(2) -0.003(2) 0.0083(19)
C57 0.046(2) 0.023(2) 0.040(2) 0.0108(19) 0.003(2) 0.0053(18)
C58 0.049(3) 0.036(2) 0.053(3) 0.027(2) 0.002(2) 0.017(2)
C44 0.065(3) 0.045(3) 0.054(3) 0.032(2) 0.027(2) 0.004(2)
C39 0.051(3) 0.037(3) 0.032(2) -0.005(2) -0.009(2) 0.007(2)
C73 0.051(3) 0.032(2) 0.039(2) 0.019(2) 0.014(2) 0.0071(19)
C72 0.080(3) 0.040(3) 0.042(3) 0.026(2) 0.023(2) 0.011(2)
C71 0.067(3) 0.058(3) 0.035(2) 0.029(2) 0.023(2) 0.012(2)
C38 0.045(3) 0.046(3) 0.037(2) 0.006(2) -0.002(2) 0.017(2)
C10 0.043(2) 0.032(2) 0.065(3) 0.029(2) 0.006(2) 0.018(2)
C79 0.048(3) 0.042(3) 0.054(3) 0.004(2) -0.009(2) 0.022(2)
C43 0.069(3) 0.056(3) 0.044(3) 0.029(3) 0.025(2) 0.010(3)
C78 0.054(3) 0.045(3) 0.045(3) -0.002(2) -0.016(2) 0.013(2)

loop_
_atom_type_symbol
_atom_type_description
_atom_type_scat_dispersion_real
_atom_type_scat_dispersion_imag
_atom_type_scat_source
C C 0.0033 0.0016 'International Tables Vol C Tables 4.2.6.8 and 6.1.1.4'
H H 0.0000 0.0000 'International Tables Vol C Tables 4.2.6.8 and 6.1.1.4'
N N 0.0061 0.0033 'International Tables Vol C Tables 4.2.6.8 and 6.1.1.4'
O O 0.0106 0.0060 'International Tables Vol C Tables 4.2.6.8 and 6.1.1.4'
Zn Zn 0.2839 1.4301 'International Tables Vol C Tables 4.2.6.8 and 6.1.1.4'

loop_
_geom_angle_atom_site_label_1
_geom_angle_atom_site_label_2
_geom_angle_atom_site_label_3
_geom_angle
_geom_angle_site_symmetry_1
_geom_angle_site_symmetry_3
_geom_angle_publ_flag
O2 Zn1 N4 91.51(11) . 1_544 ?
O2 Zn1 N1 107.74(11) . . ?
O6 Zn1 O2 117.63(10) 2 . ?
O6 Zn1 N4 118.40(11) 2 1_544 ?
O6 Zn1 N1 98.39(11) 2 . ?
N1 Zn1 N4 124.10(12) . 1_544 ?
O8 Zn2 N8 115.24(11) 2_666 1_566 ?
O8 Zn2 N5 91.15(11) 2_666 . ?
O11 Zn2 O8 122.29(11) . 2_666 ?
O11 Zn2 N8 95.87(11) . 1_566 ?
O11 Zn2 N5 114.58(11) . . ?
N5 Zn2 N8 119.90(12) . 1_566 ?
C1 O2 Zn1 120.1(2) . . ?
C47 O8 Zn2 115.4(2) . 2_666 ?
C66 O11 Zn2 122.4(2) . . ?
C20 O6 Zn1 113.9(2) . 2 ?
C60 O10 C56 122.1(3) . . ?
C87 N8 Zn2 135.7(2) . 1_544 ?
C86 N8 Zn2 117.6(2) . 1_544 ?
C86 N8 C87 106.0(3) . . ?
C14 O4 C12 119.9(3) . . ?
C26 N2 C28 129.7(3) . . ?
C27 N2 C28 123.4(3) . . ?
C27 N2 C26 106.9(3) . . ?
C77 O14 C80 119.8(3) . . ?
C46 N4 Zn1 133.8(2) . 1_566 ?
C40 N4 Zn1 118.9(2) . 1_566 ?
C40 N4 C46 105.8(3) . . ?
C21 N1 Zn1 137.2(2) . . ?
C27 N1 Zn1 116.9(2) . . ?
C27 N1 C21 105.8(3) . . ?
C86 N7 C83 123.8(3) . . ?
C86 N7 C88 107.4(3) . . ?
C88 N7 C83 128.8(3) . . ?
C8 O3 C5 118.4(3) . . ?
C54 O9 C51 119.0(3) . . ?
C34 O13 C31 121.5(3) . . ?
C67 N5 Zn2 117.6(2) . . ?
C67 N5 C68 105.1(3) . . ?
C68 N5 Zn2 130.2(2) . . ?
C41 N3 C37 126.6(3) . . ?
C40 N3 C41 107.6(3) . . ?
C40 N3 C37 125.5(3) . . ?
C69 N6 C74 129.2(3) . . ?
C67 N6 C69 106.8(3) . . ?
C67 N6 C74 124.0(3) . . ?
O6 C20 C17 117.0(3) . . ?
O5 C20 O6 124.0(3) . . ?
O5 C20 C17 119.0(3) . . ?
C28 C33 H33 120.1 . . ?
C32 C33 H33 120.1 . . ?
C32 C33 C28 119.8(3) . . ?
C33 C28 N2 119.1(3) . . ?
C29 C28 N2 120.4(3) . . ?
C29 C28 C33 120.4(3) . . ?
C92 C87 N8 130.5(3) . . ?
C92 C87 C88 120.7(3) . . ?
C88 C87 N8 108.8(3) . . ?
C82 C83 N7 118.5(3) . . ?
C84 C83 N7 120.8(3) . . ?
C84 C83 C82 120.7(3) . . ?
N8 C86 N7 112.2(3) . . ?
N8 C86 H86 123.9 . . ?
N7 C86 H86 123.9 . . ?
C26 C21 N1 109.0(3) . . ?
C22 C21 N1 130.3(3) . . ?
C22 C21 C26 120.6(3) . . ?
N2 C26 C21 105.8(3) . . ?
N2 C26 C25 131.7(3) . . ?
C21 C26 C25 122.5(3) . . ?
C3 C2 C1 119.8(3) . . ?
C7 C2 C1 121.6(3) . . ?
C7 C2 C3 118.6(3) . . ?
C83 C82 H82 120.3 . . ?
C81 C82 C83 119.4(3) . . ?
C81 C82 H82 120.3 . . ?
C28 C29 H29 119.9 . . ?
C28 C29 C30 120.3(3) . . ?
C30 C29 H29 119.9 . . ?
O8 C47 C48 115.6(3) . . ?
O7 C47 O8 123.6(3) . . ?
O7 C47 C48 120.7(3) . . ?
N2 C27 H27 123.8 . . ?
N1 C27 N2 112.5(3) . . ?
N1 C27 H27 123.8 . . ?
C33 C32 H32 120.3 . . ?
C33 C32 C31 119.4(3) . . ?
C31 C32 H32 120.3 . . ?
C87 C92 H92 121.6 . . ?
C91 C92 C87 116.7(4) . . ?
C91 C92 H92 121.6 . . ?
C13 C12 O4 121.0(3) . . ?
C11 C12 O4 116.9(3) . . ?
C11 C12 C13 121.9(3) . . ?
C46 C41 N3 105.4(3) . . ?
C42 C41 N3 131.4(4) . . ?
C42 C41 C46 123.1(4) . . ?
N4 C46 C45 130.7(3) . . ?
C41 C46 N4 109.2(3) . . ?
C41 C46 C45 120.1(3) . . ?
C49 C48 C47 120.1(3) . . ?
C53 C48 C47 121.4(3) . . ?
C53 C48 C49 118.5(3) . . ?
N7 C88 C87 105.6(3) . . ?
C89 C88 N7 132.4(3) . . ?
C89 C88 C87 122.0(3) . . ?
O2 C1 C2 115.1(3) . . ?
O1 C1 O2 124.9(3) . . ?
O1 C1 C2 120.0(3) . . ?
C19 C14 O4 116.3(3) . . ?
C15 C14 O4 123.0(3) . . ?
C15 C14 C19 120.7(3) . . ?
C54 C55 H55 120.9 . . ?
C56 C55 H55 120.9 . . ?
C56 C55 C54 118.2(3) . . ?
C21 C22 H22 121.2 . . ?
C23 C22 C21 117.6(4) . . ?
C23 C22 H22 121.2 . . ?
C26 C25 H25 122.3 . . ?
C24 C25 C26 115.4(4) . . ?
C24 C25 H25 122.3 . . ?
C12 C13 H13 120.9 . . ?
C12 C13 C8 118.2(3) . . ?
C8 C13 H13 120.9 . . ?
C82 C81 H81 120.0 . . ?
C82 C81 C80 120.0(3) . . ?
C80 C81 H81 120.0 . . ?
C14 C19 H19 120.0 . . ?
C14 C19 C18 120.0(3) . . ?
C18 C19 H19 120.0 . . ?
N4 C40 N3 112.0(3) . . ?
N4 C40 H40 124.0 . . ?
N3 C40 H40 124.0 . . ?
O11 C66 C63 115.6(3) . . ?
O12 C66 O11 124.3(3) . . ?
O12 C66 C63 120.2(3) . . ?
C2 C3 H3 119.4 . . ?
C4 C3 C2 121.2(4) . . ?
C4 C3 H3 119.4 . . ?
C83 C84 H84 120.1 . . ?
C83 C84 C85 119.7(3) . . ?
C85 C84 H84 120.1 . . ?
C48 C49 H49 119.5 . . ?
C50 C49 C48 121.1(4) . . ?
C50 C49 H49 119.5 . . ?
C64 C63 C66 120.8(3) . . ?
C64 C63 C62 119.2(3) . . ?
C62 C63 C66 119.9(3) . . ?
O10 C60 C61 123.5(3) . . ?
O10 C60 C65 115.2(3) . . ?
C61 C60 C65 121.1(3) . . ?
O9 C54 C55 122.7(3) . . ?
O9 C54 C59 115.6(3) . . ?
C59 C54 C55 121.7(4) . . ?
C68 C69 N6 105.7(3) . . ?
C68 C69 C70 122.1(4) . . ?
C70 C69 N6 132.2(4) . . ?
N5 C67 N6 113.2(3) . . ?
N5 C67 H67 123.4 . . ?
N6 C67 H67 123.4 . . ?
C18 C17 C20 120.3(3) . . ?
C16 C17 C20 120.6(3) . . ?
C16 C17 C18 119.1(3) . . ?
C29 C30 H30 120.6 . . ?
C31 C30 C29 118.8(3) . . ?
C31 C30 H30 120.6 . . ?
C63 C64 H64 119.9 . . ?
C65 C64 C63 120.2(3) . . ?
C65 C64 H64 119.9 . . ?
C88 C89 H89 121.5 . . ?
C90 C89 C88 117.0(4) . . ?
C90 C89 H89 121.5 . . ?
C75 C74 N6 120.0(3) . . ?
C79 C74 N6 119.8(3) . . ?
C79 C74 C75 120.2(4) . . ?
C36 C37 N3 119.4(3) . . ?
C36 C37 C38 120.3(3) . . ?
C38 C37 N3 120.3(3) . . ?
C19 C18 C17 120.0(3) . . ?
C19 C18 H18 120.0 . . ?
C17 C18 H18 120.0 . . ?
C60 C61 H61 120.5 . . ?
C62 C61 C60 119.0(3) . . ?
C62 C61 H61 120.5 . . ?
O13 C31 C32 113.4(3) . . ?
C30 C31 O13 125.4(3) . . ?
C30 C31 C32 121.2(3) . . ?
C2 C7 H7 119.6 . . ?
C2 C7 C6 120.8(4) . . ?
C6 C7 H7 119.6 . . ?
C46 C45 H45 121.9 . . ?
C44 C45 C46 116.1(4) . . ?
C44 C45 H45 121.9 . . ?
C63 C62 H62 119.5 . . ?
C61 C62 C63 121.1(3) . . ?
C61 C62 H62 119.5 . . ?
C48 C53 H53 119.5 . . ?
C48 C53 C52 121.1(3) . . ?
C52 C53 H53 119.5 . . ?
C84 C85 H85 120.4 . . ?
C80 C85 C84 119.3(3) . . ?
C80 C85 H85 120.4 . . ?
C55 C56 O10 122.9(3) . . ?
C57 C56 O10 115.5(3) . . ?
C57 C56 C55 121.5(3) . . ?
C74 C75 H75 120.1 . . ?
C74 C75 C76 119.9(4) . . ?
C76 C75 H75 120.1 . . ?
C17 C16 H16 119.4 . . ?
C17 C16 C15 121.2(3) . . ?
C15 C16 H16 119.4 . . ?
C69 C68 N5 109.3(3) . . ?
C73 C68 N5 129.8(3) . . ?
C73 C68 C69 120.9(3) . . ?
C60 C65 C64 119.3(3) . . ?
C60 C65 H65 120.4 . . ?
C64 C65 H65 120.4 . . ?
C35 C34 O13 117.2(4) . . ?
C39 C34 O13 122.4(4) . . ?
C39 C34 C35 120.3(4) . . ?
C12 C11 H11 120.8 . . ?
C10 C11 C12 118.4(4) . . ?
C10 C11 H11 120.8 . . ?
C75 C76 H76 120.1 . . ?
C77 C76 C75 119.7(4) . . ?
C77 C76 H76 120.1 . . ?
C54 C59 H59 120.7 . . ?
C58 C59 C54 118.6(4) . . ?
C58 C59 H59 120.7 . . ?
C92 C91 H91 119.1 . . ?
C92 C91 C90 121.8(4) . . ?
C90 C91 H91 119.1 . . ?
C81 C80 O14 114.9(3) . . ?
C85 C80 O14 124.2(3) . . ?
C85 C80 C81 120.9(3) . . ?
C3 C4 H4 120.5 . . ?
C5 C4 C3 118.9(4) . . ?
C5 C4 H4 120.5 . . ?
O9 C51 C52 119.4(4) . . ?
C50 C51 O9 119.1(3) . . ?
C50 C51 C52 121.4(4) . . ?
C14 C15 C16 119.0(3) . . ?
C14 C15 H15 120.5 . . ?
C16 C15 H15 120.5 . . ?
C37 C36 H36 120.1 . . ?
C37 C36 C35 119.7(4) . . ?
C35 C36 H36 120.1 . . ?
C41 C42 H42 122.0 . . ?
C43 C42 C41 116.1(4) . . ?
C43 C42 H42 122.0 . . ?
O3 C8 C13 122.9(3) . . ?
C9 C8 O3 116.2(3) . . ?
C9 C8 C13 120.9(4) . . ?
C34 C35 C36 120.1(4) . . ?
C34 C35 H35 120.0 . . ?
C36 C35 H35 120.0 . . ?
C25 C24 H24 118.6 . . ?
C25 C24 C23 122.8(3) . . ?
C23 C24 H24 118.6 . . ?
C49 C50 H50 120.4 . . ?
C51 C50 C49 119.2(4) . . ?
C51 C50 H50 120.4 . . ?
C4 C5 O3 118.2(4) . . ?
C4 C5 C6 121.5(4) . . ?
C6 C5 O3 120.2(4) . . ?
C76 C77 O14 118.7(4) . . ?
C76 C77 C78 120.4(4) . . ?
C78 C77 O14 120.7(4) . . ?
C22 C23 C24 121.0(4) . . ?
C22 C23 H23 119.5 . . ?
C24 C23 H23 119.5 . . ?
C7 C6 H6 120.5 . . ?
C5 C6 C7 119.0(4) . . ?
C5 C6 H6 120.5 . . ?
C89 C90 C91 121.7(3) . . ?
C89 C90 H90 119.1 . . ?
C91 C90 H90 119.1 . . ?
C69 C70 H70 122.0 . . ?
C71 C70 C69 116.0(4) . . ?
C71 C70 H70 122.0 . . ?
C53 C52 C51 118.6(4) . . ?
C53 C52 H52 120.7 . . ?
C51 C52 H52 120.7 . . ?
C8 C9 H9 120.5 . . ?
C8 C9 C10 119.0(4) . . ?
C10 C9 H9 120.5 . . ?
C56 C57 H57 120.4 . . ?
C56 C57 C58 119.2(4) . . ?
C58 C57 H57 120.4 . . ?
C59 C58 C57 120.8(4) . . ?
C59 C58 H58 119.6 . . ?
C57 C58 H58 119.6 . . ?
C45 C44 H44 118.6 . . ?
C45 C44 C43 122.8(4) . . ?
C43 C44 H44 118.6 . . ?
C34 C39 H39 120.0 . . ?
C34 C39 C38 120.0(4) . . ?
C38 C39 H39 120.0 . . ?
C68 C73 H73 121.5 . . ?
C72 C73 C68 117.1(4) . . ?
C72 C73 H73 121.5 . . ?
C73 C72 H72 119.2 . . ?
C73 C72 C71 121.7(4) . . ?
C71 C72 H72 119.2 . . ?
C70 C71 C72 122.2(4) . . ?
C70 C71 H71 118.9 . . ?
C72 C71 H71 118.9 . . ?
C37 C38 C39 119.6(4) . . ?
C37 C38 H38 120.2 . . ?
C39 C38 H38 120.2 . . ?
C11 C10 C9 121.6(4) . . ?
C11 C10 H10 119.2 . . ?
C9 C10 H10 119.2 . . ?
C74 C79 H79 120.0 . . ?
C74 C79 C78 120.0(4) . . ?
C78 C79 H79 120.0 . . ?
C42 C43 C44 121.7(4) . . ?
C42 C43 H43 119.2 . . ?
C44 C43 H43 119.2 . . ?
C77 C78 C79 119.8(4) . . ?
C77 C78 H78 120.1 . . ?
C79 C78 H78 120.1 . . ?

loop_
_geom_bond_atom_site_label_1
_geom_bond_atom_site_label_2
_geom_bond_distance
_geom_bond_site_symmetry_2
_geom_bond_publ_flag
Zn1 O2 1.968(2) . ?
Zn1 O6 1.956(2) 2 ?
Zn1 N4 2.022(3) 1_544 ?
Zn1 N1 2.004(3) . ?
Zn2 O8 1.956(2) 2_666 ?
Zn2 O11 1.931(2) . ?
Zn2 N8 2.033(3) 1_566 ?
Zn2 N5 2.023(3) . ?
O2 C1 1.290(4) . ?
O8 C47 1.290(4) . ?
O11 C66 1.281(4) . ?
O6 C20 1.274(4) . ?
O1 C1 1.232(4) . ?
O7 C47 1.232(4) . ?
O5 C20 1.233(4) . ?
O10 C60 1.380(4) . ?
O10 C56 1.391(4) . ?
N8 C87 1.401(4) . ?
N8 C86 1.317(4) . ?
O12 C66 1.232(4) . ?
O4 C12 1.387(4) . ?
O4 C14 1.383(4) . ?
N2 C28 1.440(4) . ?
N2 C26 1.393(4) . ?
N2 C27 1.360(4) . ?
O14 C80 1.390(4) . ?
O14 C77 1.390(4) . ?
N4 C46 1.394(4) . ?
N4 C40 1.329(4) . ?
N1 C21 1.395(4) . ?
N1 C27 1.321(4) . ?
N7 C83 1.443(4) . ?
N7 C86 1.360(4) . ?
N7 C88 1.389(4) . ?
O3 C8 1.383(4) . ?
O3 C5 1.398(4) . ?
O9 C54 1.382(4) . ?
O9 C51 1.389(4) . ?
O13 C31 1.387(4) . ?
O13 C34 1.384(4) . ?
N5 C67 1.327(4) . ?
N5 C68 1.397(4) . ?
N3 C41 1.395(5) . ?
N3 C40 1.348(4) . ?
N3 C37 1.439(4) . ?
N6 C69 1.397(5) . ?
N6 C67 1.344(4) . ?
N6 C74 1.438(4) . ?
C20 C17 1.504(5) . ?
C33 H33 0.9500 . ?
C33 C28 1.391(5) . ?
C33 C32 1.375(5) . ?
C28 C29 1.374(5) . ?
C87 C92 1.395(5) . ?
C87 C88 1.398(5) . ?
C83 C82 1.385(5) . ?
C83 C84 1.381(5) . ?
C86 H86 0.9500 . ?
C21 C26 1.394(5) . ?
C21 C22 1.391(5) . ?
C26 C25 1.397(5) . ?
C2 C1 1.504(5) . ?
C2 C3 1.391(5) . ?
C2 C7 1.386(5) . ?
C82 H82 0.9500 . ?
C82 C81 1.380(5) . ?
C29 H29 0.9500 . ?
C29 C30 1.393(5) . ?
C47 C48 1.501(5) . ?
C27 H27 0.9500 . ?
C32 H32 0.9500 . ?
C32 C31 1.391(5) . ?
C92 H92 0.9500 . ?
C92 C91 1.390(5) . ?
C12 C13 1.383(5) . ?
C12 C11 1.376(5) . ?
C41 C46 1.389(5) . ?
C41 C42 1.386(5) . ?
C46 C45 1.398(5) . ?
C48 C49 1.392(5) . ?
C48 C53 1.384(5) . ?
C88 C89 1.388(5) . ?
C14 C19 1.380(5) . ?
C14 C15 1.376(5) . ?
C55 H55 0.9500 . ?
C55 C54 1.386(5) . ?
C55 C56 1.380(5) . ?
C22 H22 0.9500 . ?
C22 C23 1.377(5) . ?
C25 H25 0.9500 . ?
C25 C24 1.382(5) . ?
C13 H13 0.9500 . ?
C13 C8 1.390(5) . ?
C81 H81 0.9500 . ?
C81 C80 1.380(5) . ?
C19 H19 0.9500 . ?
C19 C18 1.383(5) . ?
C40 H40 0.9500 . ?
C66 C63 1.497(5) . ?
C3 H3 0.9500 . ?
C3 C4 1.382(5) . ?
C84 H84 0.9500 . ?
C84 C85 1.390(5) . ?
C49 H49 0.9500 . ?
C49 C50 1.382(5) . ?
C63 C64 1.389(5) . ?
C63 C62 1.390(5) . ?
C60 C61 1.380(5) . ?
C60 C65 1.387(5) . ?
C54 C59 1.382(5) . ?
C69 C68 1.391(5) . ?
C69 C70 1.395(5) . ?
C67 H67 0.9500 . ?
C17 C18 1.387(5) . ?
C17 C16 1.383(5) . ?
C30 H30 0.9500 . ?
C30 C31 1.379(5) . ?
C64 H64 0.9500 . ?
C64 C65 1.388(5) . ?
C89 H89 0.9500 . ?
C89 C90 1.373(5) . ?
C74 C75 1.373(5) . ?
C74 C79 1.372(5) . ?
C37 C36 1.367(5) . ?
C37 C38 1.381(5) . ?
C18 H18 0.9500 . ?
C61 H61 0.9500 . ?
C61 C62 1.379(5) . ?
C7 H7 0.9500 . ?
C7 C6 1.390(5) . ?
C45 H45 0.9500 . ?
C45 C44 1.381(5) . ?
C62 H62 0.9500 . ?
C53 H53 0.9500 . ?
C53 C52 1.387(5) . ?
C85 H85 0.9500 . ?
C85 C80 1.378(5) . ?
C56 C57 1.374(5) . ?
C75 H75 0.9500 . ?
C75 C76 1.383(5) . ?
C16 H16 0.9500 . ?
C16 C15 1.384(5) . ?
C68 C73 1.388(5) . ?
C65 H65 0.9500 . ?
C34 C35 1.374(5) . ?
C34 C39 1.365(6) . ?
C11 H11 0.9500 . ?
C11 C10 1.373(5) . ?
C76 H76 0.9500 . ?
C76 C77 1.372(5) . ?
C59 H59 0.9500 . ?
C59 C58 1.382(5) . ?
C91 H91 0.9500 . ?
C91 C90 1.390(5) . ?
C4 H4 0.9500 . ?
C4 C5 1.372(5) . ?
C51 C50 1.367(5) . ?
C51 C52 1.389(5) . ?
C15 H15 0.9500 . ?
C36 H36 0.9500 . ?
C36 C35 1.383(5) . ?
C42 H42 0.9500 . ?
C42 C43 1.367(6) . ?
C8 C9 1.374(5) . ?
C35 H35 0.9500 . ?
C24 H24 0.9500 . ?
C24 C23 1.398(6) . ?
C50 H50 0.9500 . ?
C5 C6 1.379(5) . ?
C77 C78 1.372(6) . ?
C23 H23 0.9500 . ?
C6 H6 0.9500 . ?
C90 H90 0.9500 . ?
C70 H70 0.9500 . ?
C70 C71 1.364(6) . ?
C52 H52 0.9500 . ?
C9 H9 0.9500 . ?
C9 C10 1.380(5) . ?
C57 H57 0.9500 . ?
C57 C58 1.386(5) . ?
C58 H58 0.9500 . ?
C44 H44 0.9500 . ?
C44 C43 1.382(6) . ?
C39 H39 0.9500 . ?
C39 C38 1.384(6) . ?
C73 H73 0.9500 . ?
C73 C72 1.364(5) . ?
C72 H72 0.9500 . ?
C72 C71 1.403(6) . ?
C71 H71 0.9500 . ?
C38 H38 0.9500 . ?
C10 H10 0.9500 . ?
C79 H79 0.9500 . ?
C79 C78 1.380(6) . ?
C43 H43 0.9500 . ?
C78 H78 0.9500 . ?
